data_7227361
loop_
_publ_author_name
'Zhang, Yong'
'Wei, Biao-Wen'
'Wang, Wen-Xin'
'Deng, Lei-Ling'
'Nie, Long-Jun'
'Luo, Hai-Qing'
'Fan, Xiao-Lin'

_publ_section_title
;
 Direct vinylogous oxidative cross-dehydrogenative coupling of
 4-nitroisoxazoles with N-aryl tetrahydroisoquinolines in water under air
 conditions
;
_journal_issue 3
_journal_name_full 'RSC Adv.'
_journal_page_first 1229
_journal_paper_doi 10.1039/C6RA26126D
_journal_volume 7
_journal_year 2017
_chemical_formula_sum 'C20 H20 N4 O2'
_chemical_formula_weight 348.40
_chemical_name_systematic
; 
 ? 
;
_space_group_IT_number 2
_symmetry_cell_setting triclinic
_symmetry_space_group_name_Hall '-P 1'
_symmetry_space_group_name_H-M 'P -1'
_atom_sites_solution_hydrogens geom
_atom_sites_solution_primary direct
_atom_sites_solution_secondary difmap
_audit_creation_method SHELXL-97
_audit_update_record
;
2016-09-18 deposited with the CCDC.
2016-12-19 downloaded from the CCDC.
;
_cell_angle_alpha 106.376(5)
_cell_angle_beta 98.689(5)
_cell_angle_gamma 106.505(3)
_cell_formula_units_Z 2
_cell_length_a 6.3993(3)
_cell_length_b 11.0228(5)
_cell_length_c 13.8844(9)
_cell_measurement_reflns_used 1873
_cell_measurement_temperature 296(2)
_cell_measurement_theta_max 24.0651
_cell_measurement_theta_min 2.9879
_cell_volume 872.02(9)
_computing_cell_refinement 'Bruker SMART'
_computing_data_collection 'Bruker SMART'
_computing_data_reduction 'Bruker SAINT'
_computing_molecular_graphics 'Bruker SHELXTL'
_computing_publication_material 'Bruker SHELXTL'
_computing_structure_refinement 'SHELXL-97 (Sheldrick, 1997)'
_computing_structure_solution 'SHELXS-97 (Sheldrick, 1990)'
_diffrn_ambient_temperature 296(2)
_diffrn_measured_fraction_theta_full 0.985
_diffrn_measured_fraction_theta_max 0.985
_diffrn_measurement_device_type 'CCD area detector'
_diffrn_measurement_method 'phi and omega scans'
_diffrn_radiation_monochromator graphite
_diffrn_radiation_source 'fine-focus sealed tube'
_diffrn_radiation_type MoK\a
_diffrn_radiation_wavelength 0.71073
_diffrn_reflns_av_R_equivalents 0.0215
_diffrn_reflns_av_sigmaI/netI 0.0330
_diffrn_reflns_limit_h_max 8
_diffrn_reflns_limit_h_min -8
_diffrn_reflns_limit_k_max 14
_diffrn_reflns_limit_k_min -14
_diffrn_reflns_limit_l_max 16
_diffrn_reflns_limit_l_min -18
_diffrn_reflns_number 7525
_diffrn_reflns_theta_full 27.45
_diffrn_reflns_theta_max 27.45
_diffrn_reflns_theta_min 2.05
_exptl_absorpt_coefficient_mu 0.089
_exptl_absorpt_correction_T_max 0.7456
_exptl_absorpt_correction_T_min 0.6316
_exptl_absorpt_correction_type multi-scan
_exptl_absorpt_process_details 'SADABS (Bruker, 2008)'
_exptl_crystal_colour colourless
_exptl_crystal_density_diffrn 1.327
_exptl_crystal_density_method 'not measured'
_exptl_crystal_description BLOCK
_exptl_crystal_F_000 368
_exptl_crystal_size_max 0.250
_exptl_crystal_size_mid 0.200
_exptl_crystal_size_min 0.050
_refine_diff_density_max 0.158
_refine_diff_density_min -0.214
_refine_diff_density_rms 0.046
_refine_ls_extinction_method none
_refine_ls_goodness_of_fit_ref 1.044
_refine_ls_hydrogen_treatment mixed
_refine_ls_matrix_type full
_refine_ls_number_parameters 236
_refine_ls_number_reflns 3928
_refine_ls_number_restraints 0
_refine_ls_restrained_S_all 1.044
_refine_ls_R_factor_all 0.0758
_refine_ls_R_factor_gt 0.0504
_refine_ls_shift/su_max 0.000
_refine_ls_shift/su_mean 0.000
_refine_ls_structure_factor_coef Fsqd
_refine_ls_weighting_details 'calc w=1/[\s^2^(Fo^2^)+(0.0772P)^2^+0.0309P] where P=(Fo^2^+2Fc^2^)/3'
_refine_ls_weighting_scheme calc
_refine_ls_wR_factor_gt 0.1293
_refine_ls_wR_factor_ref 0.1464
_reflns_number_gt 2693
_reflns_number_total 3928
_reflns_threshold_expression >2sigma(I)
_cod_data_source_file c6ra26126d2.cif
_cod_data_source_block 2
_cod_depositor_comments
;
The following automatic conversions were performed:

'_symmetry_cell_setting' value 'Triclinic' changed to 'triclinic'
according to
/usr/data/users/saulius/crontab/automatic-downloads/rss-feeds/RSC/lib/dictionaries/cif_core.dic
dictionary named 'cif_core.dic' version 2.4.2 from 2011-04-26.

Automatic conversion script
Id: cif_fix_values 4268 2015-11-12 08:31:59Z antanas 
;
_cod_original_cell_volume 872.02(8)
_cod_original_sg_symbol_H-M P-1
_cod_database_code 7227361

loop_
_symmetry_equiv_pos_as_xyz
'x, y, z'
'-x, -y, -z'

loop_
_atom_site_label
_atom_site_type_symbol
_atom_site_fract_x
_atom_site_fract_y
_atom_site_fract_z
_atom_site_U_iso_or_equiv
_atom_site_adp_type
_atom_site_occupancy
_atom_site_symmetry_multiplicity
_atom_site_calc_flag
_atom_site_refinement_flags
N1 N 0.3286(2) 0.15731(13) 0.76507(10) 0.0433(3) Uani 1 1 d .
N2 N 0.9803(3) 0.23817(17) 1.05869(14) 0.0613(4) Uani 1 1 d .
N3 N 0.7143(2) 0.48428(13) 1.06167(11) 0.0518(4) Uani 1 1 d .
N4 N 0.5516(2) 0.36537(13) 0.99874(11) 0.0487(4) Uani 1 1 d .
H4 H 0.4198 0.3602 0.9690 0.058 Uiso 1 1 calc R
C1 C 0.4048(3) 0.20193(15) 0.68577(12) 0.0418(4) Uani 1 1 d .
C2 C 0.5346(3) 0.14731(16) 0.62704(13) 0.0481(4) Uani 1 1 d .
H2 H 0.5668 0.0732 0.6353 0.058 Uiso 1 1 calc R
C3 C 0.6165(3) 0.2023(2) 0.55637(14) 0.0623(5) Uani 1 1 d .
H3 H 0.7058 0.1658 0.5186 0.075 Uiso 1 1 calc R
C4 C 0.5674(4) 0.3104(2) 0.54125(15) 0.0709(6) Uani 1 1 d .
H4A H 0.6226 0.3470 0.4936 0.085 Uiso 1 1 calc R
C5 C 0.4355(4) 0.3634(2) 0.59764(16) 0.0699(6) Uani 1 1 d .
H5 H 0.4007 0.4360 0.5876 0.084 Uiso 1 1 calc R
C6 C 0.3543(3) 0.31061(18) 0.66872(14) 0.0560(5) Uani 1 1 d .
H6 H 0.2648 0.3477 0.7059 0.067 Uiso 1 1 calc R
C7 C 0.0821(3) 0.09689(18) 0.74421(15) 0.0560(5) Uani 1 1 d .
H7A H 0.0119 0.1537 0.7199 0.067 Uiso 1 1 calc R
H7B H 0.0420 0.0923 0.8081 0.067 Uiso 1 1 calc R
C8 C -0.0067(3) -0.04329(19) 0.66366(17) 0.0619(5) Uani 1 1 d .
H8A H -0.1647 -0.0850 0.6595 0.074 Uiso 1 1 calc R
H8B H 0.0057 -0.0369 0.5964 0.074 Uiso 1 1 calc R
C9 C 0.1217(3) -0.13065(17) 0.68969(14) 0.0505(4) Uani 1 1 d .
C10 C 0.0285(3) -0.27099(18) 0.64872(15) 0.0634(5) Uani 1 1 d .
H10 H -0.1162 -0.3113 0.6053 0.076 Uiso 1 1 calc R
C11 C 0.1444(4) -0.35078(19) 0.67077(16) 0.0650(5) Uani 1 1 d .
H11 H 0.0784 -0.4440 0.6424 0.078 Uiso 1 1 calc R
C12 C 0.3587(3) -0.29315(17) 0.73494(14) 0.0580(5) Uani 1 1 d .
H12 H 0.4386 -0.3471 0.7495 0.070 Uiso 1 1 calc R
C13 C 0.4542(3) -0.15466(16) 0.77755(13) 0.0498(4) Uani 1 1 d .
H13 H 0.5984 -0.1157 0.8214 0.060 Uiso 1 1 calc R
C14 C 0.3370(3) -0.07208(15) 0.75570(12) 0.0425(4) Uani 1 1 d .
C15 C 0.4445(3) 0.07977(15) 0.80780(12) 0.0410(4) Uani 1 1 d .
H15 H 0.5981 0.1060 0.7989 0.049 Uiso 1 1 calc R
C16 C 0.4613(3) 0.11879(15) 0.92537(12) 0.0473(4) Uani 1 1 d .
H16A H 0.3121 0.1091 0.9362 0.057 Uiso 1 1 calc R
H16B H 0.5133 0.0563 0.9507 0.057 Uiso 1 1 calc R
C17 C 0.6152(3) 0.25853(15) 0.98757(12) 0.0413(4) Uani 1 1 d .
C18 C 0.8353(3) 0.31165(15) 1.04752(12) 0.0421(4) Uani 1 1 d .
C19 C 0.8898(3) 0.45202(17) 1.09318(12) 0.0450(4) Uani 1 1 d .
C20 C 1.0983(3) 0.5577(2) 1.16546(14) 0.0612(5) Uani 1 1 d .
H20A H 1.0900 0.6449 1.1710 0.092 Uiso 1 1 calc R
H20B H 1.2260 0.5484 1.1396 0.092 Uiso 1 1 calc R
H20C H 1.1141 0.5483 1.2326 0.092 Uiso 1 1 calc R
O1 O 1.1615(3) 0.29569(18) 1.12247(14) 0.0985(6) Uani 1 1 d .
O2 O 0.9220(3) 0.12050(17) 1.00114(16) 0.1033(6) Uani 1 1 d .

loop_
_atom_site_aniso_label
_atom_site_aniso_U_11
_atom_site_aniso_U_22
_atom_site_aniso_U_33
_atom_site_aniso_U_23
_atom_site_aniso_U_13
_atom_site_aniso_U_12
N1 0.0407(7) 0.0462(7) 0.0475(8) 0.0188(6) 0.0104(6) 0.0191(6)
N2 0.0524(9) 0.0684(11) 0.0783(12) 0.0337(9) 0.0193(9) 0.0332(8)
N3 0.0487(8) 0.0425(8) 0.0549(9) 0.0080(7) 0.0034(7) 0.0156(6)
N4 0.0420(7) 0.0439(8) 0.0556(9) 0.0135(7) 0.0017(6) 0.0168(6)
C1 0.0420(8) 0.0382(8) 0.0378(8) 0.0096(7) 0.0022(7) 0.0106(6)
C2 0.0515(9) 0.0430(9) 0.0459(10) 0.0106(7) 0.0107(8) 0.0157(7)
C3 0.0684(12) 0.0667(12) 0.0442(10) 0.0115(9) 0.0185(9) 0.0173(10)
C4 0.0895(15) 0.0689(13) 0.0490(11) 0.0285(10) 0.0127(11) 0.0139(11)
C5 0.0950(16) 0.0613(12) 0.0597(12) 0.0311(10) 0.0090(12) 0.0313(11)
C6 0.0676(12) 0.0537(10) 0.0519(11) 0.0198(9) 0.0104(9) 0.0294(9)
C7 0.0419(9) 0.0654(12) 0.0690(12) 0.0271(10) 0.0166(9) 0.0253(8)
C8 0.0379(9) 0.0654(12) 0.0758(13) 0.0250(10) 0.0024(9) 0.0135(8)
C9 0.0428(9) 0.0514(10) 0.0506(10) 0.0162(8) 0.0096(8) 0.0090(7)
C10 0.0545(11) 0.0548(12) 0.0612(12) 0.0121(9) 0.0057(9) 0.0021(9)
C11 0.0789(14) 0.0407(10) 0.0643(12) 0.0130(9) 0.0177(11) 0.0092(9)
C12 0.0771(13) 0.0461(10) 0.0536(11) 0.0171(8) 0.0190(10) 0.0243(9)
C13 0.0546(10) 0.0464(9) 0.0469(10) 0.0140(8) 0.0091(8) 0.0190(8)
C14 0.0427(9) 0.0415(8) 0.0425(9) 0.0145(7) 0.0106(7) 0.0130(7)
C15 0.0371(8) 0.0419(8) 0.0442(9) 0.0156(7) 0.0093(7) 0.0137(6)
C16 0.0544(10) 0.0412(9) 0.0441(9) 0.0162(7) 0.0115(8) 0.0118(7)
C17 0.0466(9) 0.0420(8) 0.0385(8) 0.0163(7) 0.0112(7) 0.0174(7)
C18 0.0440(9) 0.0469(9) 0.0413(9) 0.0187(7) 0.0108(7) 0.0209(7)
C19 0.0450(9) 0.0489(9) 0.0390(9) 0.0133(7) 0.0086(7) 0.0156(7)
C20 0.0530(11) 0.0652(12) 0.0486(11) 0.0116(9) 0.0023(9) 0.0087(9)
O1 0.0626(10) 0.1150(14) 0.1216(14) 0.0434(12) -0.0025(10) 0.0462(10)
O2 0.0925(12) 0.0688(11) 0.1535(17) 0.0244(11) 0.0252(12) 0.0516(9)

loop_
_atom_type_symbol
_atom_type_description
_atom_type_scat_dispersion_real
_atom_type_scat_dispersion_imag
_atom_type_scat_source
C C 0.0033 0.0016 'International Tables Vol C Tables 4.2.6.8 and 6.1.1.4'
H H 0.0000 0.0000 'International Tables Vol C Tables 4.2.6.8 and 6.1.1.4'
N N 0.0061 0.0033 'International Tables Vol C Tables 4.2.6.8 and 6.1.1.4'
O O 0.0106 0.0060 'International Tables Vol C Tables 4.2.6.8 and 6.1.1.4'

loop_
_geom_angle_atom_site_label_1
_geom_angle_atom_site_label_2
_geom_angle_atom_site_label_3
_geom_angle
C1 N1 C15 117.61(12)
C1 N1 C7 114.60(13)
C15 N1 C7 111.73(12)
O1 N2 O2 122.82(16)
O1 N2 C18 118.53(17)
O2 N2 C18 118.59(17)
C19 N3 N4 105.45(13)
C17 N4 N3 114.06(14)
C2 C1 C6 117.95(15)
C2 C1 N1 123.77(14)
C6 C1 N1 118.22(14)
C3 C2 C1 120.57(16)
C4 C3 C2 120.78(18)
C5 C4 C3 118.95(18)
C4 C5 C6 120.98(18)
C5 C6 C1 120.73(17)
N1 C7 C8 111.59(13)
C9 C8 C7 111.65(15)
C14 C9 C10 118.37(16)
C14 C9 C8 120.30(15)
C10 C9 C8 121.33(16)
C11 C10 C9 121.74(18)
C10 C11 C12 120.05(17)
C11 C12 C13 119.49(17)
C12 C13 C14 120.94(17)
C9 C14 C13 119.39(15)
C9 C14 C15 121.35(14)
C13 C14 C15 119.22(14)
N1 C15 C14 114.57(13)
N1 C15 C16 109.25(12)
C14 C15 C16 109.92(13)
C17 C16 C15 114.12(13)
N4 C17 C18 103.88(14)
N4 C17 C16 122.79(15)
C18 C17 C16 133.27(14)
C17 C18 C19 107.89(13)
C17 C18 N2 125.83(15)
C19 C18 N2 126.26(16)
N3 C19 C18 108.70(14)
N3 C19 C20 120.19(16)
C18 C19 C20 131.11(16)

loop_
_geom_bond_atom_site_label_1
_geom_bond_atom_site_label_2
_geom_bond_distance
N1 C1 1.4224(19)
N1 C15 1.4645(19)
N1 C7 1.474(2)
N2 O1 1.219(2)
N2 O2 1.229(2)
N2 C18 1.413(2)
N3 C19 1.321(2)
N3 N4 1.3673(19)
N4 C17 1.3285(19)
C1 C2 1.389(2)
C1 C6 1.397(2)
C2 C3 1.384(2)
C3 C4 1.378(3)
C4 C5 1.374(3)
C5 C6 1.374(3)
C7 C8 1.515(3)
C8 C9 1.513(2)
C9 C14 1.391(2)
C9 C10 1.396(2)
C10 C11 1.368(3)
C11 C12 1.376(3)
C12 C13 1.380(2)
C13 C14 1.399(2)
C14 C15 1.520(2)
C15 C16 1.545(2)
C16 C17 1.490(2)
C17 C18 1.386(2)
C18 C19 1.411(2)
C19 C20 1.483(2)
